data_7002390
loop_
_publ_author_name
'Singhal, Nitin K.'
'Mitra, Atanu'
'Rajsekhar, Gudneppanaver'
'Shaikh, Mobin M.'
'Kumar, Subodh'
'Guionneau, Philippe'
'Rao, Chebrolu P.'

_publ_section_title
;
 Role of the orientation of --OH groups in the sensitivity and
 selectivity of the interaction of M2+ with ribosyl- and
 galactosyl-imino-conjugates
;
_journal_issue 39
_journal_name_full 'Dalton Transactions'
_journal_page_first 8432
_journal_page_last 8442
_journal_paper_doi 10.1039/b903668g
_journal_year 2009
_chemical_formula_sum 'C26 H16 Cu2 N2 O13'
_chemical_formula_weight 691.49
_chemical_name_systematic
;
?
;
_space_group_IT_number 4
_symmetry_cell_setting monoclinic
_symmetry_space_group_name_Hall 'P 2yb'
_symmetry_space_group_name_H-M 'P 1 21 1'
_atom_sites_solution_hydrogens geom
_atom_sites_solution_primary direct
_atom_sites_solution_secondary difmap
_audit_creation_method SHELXL-97
_cell_angle_alpha 90.00
_cell_angle_beta 105.07(5)
_cell_angle_gamma 90.00
_cell_formula_units_Z 2
_cell_length_a 12.707(6)
_cell_length_b 7.2137(16)
_cell_length_c 15.247(9)
_cell_measurement_temperature 293(2)
_cell_volume 1349.5(11)
_computing_structure_refinement 'SHELXL-97 (Sheldrick, 1997)'
_diffrn_ambient_temperature 150(2)
_diffrn_measured_fraction_theta_full 0.429
_diffrn_measured_fraction_theta_max 0.429
_diffrn_radiation_monochromator graphite
_diffrn_radiation_source 'fine-focus sealed tube'
_diffrn_radiation_type MoK\a
_diffrn_radiation_wavelength 0.71073
_diffrn_reflns_av_R_equivalents 0.0685
_diffrn_reflns_av_sigmaI/netI 0.2109
_diffrn_reflns_limit_h_max 17
_diffrn_reflns_limit_h_min -12
_diffrn_reflns_limit_k_max 10
_diffrn_reflns_limit_k_min -10
_diffrn_reflns_limit_l_max 13
_diffrn_reflns_limit_l_min -18
_diffrn_reflns_number 3972
_diffrn_reflns_theta_full 32.18
_diffrn_reflns_theta_max 32.18
_diffrn_reflns_theta_min 3.25
_exptl_absorpt_coefficient_mu 1.649
_exptl_absorpt_correction_T_max 0.7233
_exptl_absorpt_correction_T_min 0.5960
_exptl_absorpt_correction_type empirical
_exptl_crystal_density_diffrn 1.702
_exptl_crystal_density_method 'not measured'
_exptl_crystal_F_000 696
_exptl_crystal_size_max 0.35
_exptl_crystal_size_mid 0.27
_exptl_crystal_size_min 0.21
_refine_diff_density_max 1.125
_refine_diff_density_min -1.173
_refine_diff_density_rms 0.149
_refine_ls_abs_structure_details 'Flack H D (1983), Acta Cryst. A39, 876-881'
_refine_ls_abs_structure_Flack 0.01(6)
_refine_ls_extinction_method none
_refine_ls_goodness_of_fit_ref 0.836
_refine_ls_hydrogen_treatment noref
_refine_ls_matrix_type full
_refine_ls_number_parameters 173
_refine_ls_number_reflns 2952
_refine_ls_number_restraints 1
_refine_ls_restrained_S_all 0.836
_refine_ls_R_factor_all 0.1939
_refine_ls_R_factor_gt 0.0956
_refine_ls_shift/su_max 0.000
_refine_ls_shift/su_mean 0.000
_refine_ls_structure_factor_coef Fsqd
_refine_ls_weighting_details 'calc w=1/[\s^2^(Fo^2^)+(0.1248P)^2^+0.0000P] where P=(Fo^2^+2Fc^2^)/3'
_refine_ls_weighting_scheme calc
_refine_ls_wR_factor_gt 0.2035
_refine_ls_wR_factor_ref 0.2383
_reflns_number_gt 1169
_reflns_number_total 2952
_reflns_threshold_expression >2sigma(I)
_cod_data_source_file b903668g.txt
_cod_data_source_block cpr004
_cod_original_cell_volume 1349.6(11)
_cod_original_sg_symbol_H-M P21
_cod_database_code 7002390

loop_
_symmetry_equiv_pos_as_xyz
'x, y, z'
'-x, y+1/2, -z'

loop_
_atom_site_label
_atom_site_type_symbol
_atom_site_fract_x
_atom_site_fract_y
_atom_site_fract_z
_atom_site_U_iso_or_equiv
_atom_site_adp_type
_atom_site_occupancy
_atom_site_symmetry_multiplicity
_atom_site_calc_flag
_atom_site_refinement_flags
_atom_site_disorder_assembly
_atom_site_disorder_group
Cu1 Cu 0.67225(19) 0.2857(4) 0.73520(15) 0.0480(8) Uiso 1 1 d . . .
Cu2 Cu 0.53743(19) 0.3089(4) 0.54909(16) 0.0471(9) Uiso 1 1 d . . .
O1 O 0.8170(10) 0.2224(14) 0.7962(8) 0.035(4) Uiso 1 1 d . . .
O2 O 0.5200(10) 0.3369(17) 0.6712(8) 0.042(4) Uiso 1 1 d . . .
O3 O 0.2732(10) 0.272(2) 0.6104(9) 0.061(4) Uiso 1 1 d . . .
H3 H 0.3050 0.3080 0.5731 0.092 Uiso 1 1 calc R . .
O4 O 0.2832(11) 0.0505(19) 0.7662(10) 0.061(4) Uiso 1 1 d . . .
H4 H 0.3191 0.0103 0.8151 0.092 Uiso 1 1 calc R . .
O5 O 0.3433(12) 0.289(3) 1.0226(10) 0.088(5) Uiso 1 1 d . . .
H5 H 0.4083 0.2626 1.0347 0.132 Uiso 1 1 calc R . .
O6 O 0.4522(11) 0.2558(18) 0.8855(8) 0.050(4) Uiso 1 1 d . . .
O7 O 0.3897(10) 0.295(2) 0.4857(8) 0.051(3) Uiso 1 1 d . . .
O8 O 0.6909(8) 0.297(2) 0.6154(7) 0.036(3) Uiso 1 1 d . . .
O9 O 0.9208(11) 0.1489(19) 0.6701(9) 0.054(4) Uiso 1 1 d . . .
H9 H 0.8915 0.1804 0.7098 0.081 Uiso 1 1 calc R . .
O10 O 0.9101(10) -0.0034(19) 0.4960(9) 0.052(4) Uiso 1 1 d . . .
H10 H 0.8763 -0.0501 0.5294 0.078 Uiso 1 1 calc R . .
O11 O 0.9181(12) 0.3900(18) 0.2870(10) 0.057(4) Uiso 1 1 d . . .
H11 H 0.8550 0.4250 0.2669 0.086 Uiso 1 1 calc R . .
O12 O 0.7556(9) 0.2591(16) 0.4002(7) 0.038(4) Uiso 1 1 d . . .
N1 N 0.6182(12) 0.288(3) 0.8420(10) 0.045(4) Uiso 1 1 d . . .
N2 N 0.5888(11) 0.314(3) 0.4428(9) 0.036(4) Uiso 1 1 d . . .
C1 C 0.848(2) 0.181(3) 0.8894(15) 0.053(6) Uiso 1 1 d . . .
C2 C 0.9593(19) 0.122(3) 0.9144(16) 0.062(7) Uiso 1 1 d . . .
H2 H 1.0022 0.1109 0.8737 0.075 Uiso 1 1 calc R . .
C3 C 0.995(3) 0.083(3) 1.005(2) 0.071(7) Uiso 1 1 d . . .
H3A H 1.0647 0.0328 1.0247 0.085 Uiso 1 1 calc R . .
C4 C 0.9426(19) 0.109(3) 1.0664(17) 0.061(7) Uiso 1 1 d . . .
H4A H 0.9770 0.0902 1.1275 0.074 Uiso 1 1 calc R . .
C5 C 0.8392(18) 0.162(3) 1.0410(15) 0.050(6) Uiso 1 1 d . . .
H5A H 0.7991 0.1705 1.0838 0.060 Uiso 1 1 calc R . .
C6 C 0.7871(17) 0.209(3) 0.9447(13) 0.038(5) Uiso 1 1 d . . .
C7 C 0.6745(17) 0.252(3) 0.9220(14) 0.048(6) Uiso 1 1 d . . .
H7 H 0.6397 0.2543 0.9686 0.058 Uiso 1 1 calc R . .
C8 C 0.4999(17) 0.336(3) 0.8214(14) 0.056(7) Uiso 1 1 d . . .
C9 C 0.4542(16) 0.260(3) 0.7247(12) 0.040(6) Uiso 1 1 d . . .
C10 C 0.3372(15) 0.326(3) 0.7035(13) 0.042(6) Uiso 1 1 d . . .
C11 C 0.2788(17) 0.247(3) 0.7700(14) 0.050(6) Uiso 1 1 d . . .
C12 C 0.3441(15) 0.308(4) 0.8623(12) 0.039(5) Uiso 1 1 d . . .
C13 C 0.2911(17) 0.225(3) 0.9337(15) 0.052(7) Uiso 1 1 d . . .
C14 C 0.3540(15) 0.280(3) 0.3930(12) 0.039(5) Uiso 1 1 d . . .
C15 C 0.2393(17) 0.258(3) 0.3595(14) 0.055(7) Uiso 1 1 d . . .
H15 H 0.1962 0.2508 0.4002 0.066 Uiso 1 1 calc R . .
C16 C 0.1924(16) 0.249(2) 0.2701(12) 0.038(6) Uiso 1 1 d . . .
H16 H 0.1169 0.2402 0.2498 0.046 Uiso 1 1 calc R . .
C17 C 0.2550(18) 0.252(3) 0.2066(15) 0.057(7) Uiso 1 1 d . . .
H17 H 0.2225 0.2424 0.1446 0.069 Uiso 1 1 calc R . .
C18 C 0.3660(15) 0.269(3) 0.2393(12) 0.049(6) Uiso 1 1 d . . .
H18 H 0.4106 0.2740 0.1997 0.059 Uiso 1 1 calc R . .
C19 C 0.4130(12) 0.278(3) 0.3380(10) 0.025(5) Uiso 1 1 d . . .
C20 C 0.5334(13) 0.298(3) 0.3613(11) 0.034(4) Uiso 1 1 d . . .
H20 H 0.5687 0.2991 0.3150 0.041 Uiso 1 1 calc R . .
C21 C 0.7071(13) 0.327(3) 0.4667(11) 0.027(5) Uiso 1 1 d . . .
C22 C 0.7501(16) 0.228(2) 0.5574(13) 0.039(6) Uiso 1 1 d . . .
C23 C 0.8740(13) 0.2495(19) 0.5888(10) 0.014(4) Uiso 1 1 d . . .
C24 C 0.9217(18) 0.191(3) 0.5133(15) 0.056(7) Uiso 1 1 d . . .
C25 C 0.8749(12) 0.297(3) 0.4275(11) 0.031(4) Uiso 1 1 d . . .
C26 C 0.9209(17) 0.241(3) 0.3486(16) 0.058(7) Uiso 1 1 d . . .
O111 O 0.4242(11) -0.213(3) 0.8808(9) 0.078(4) Uiso 1 1 d . . .

loop_
_atom_type_symbol
_atom_type_description
_atom_type_scat_dispersion_real
_atom_type_scat_dispersion_imag
_atom_type_scat_source
C C 0.0033 0.0016 'International Tables Vol C Tables 4.2.6.8 and 6.1.1.4'
H H 0.0000 0.0000 'International Tables Vol C Tables 4.2.6.8 and 6.1.1.4'
N N 0.0061 0.0033 'International Tables Vol C Tables 4.2.6.8 and 6.1.1.4'
O O 0.0106 0.0060 'International Tables Vol C Tables 4.2.6.8 and 6.1.1.4'
Cu Cu 0.3201 1.2651 'International Tables Vol C Tables 4.2.6.8 and 6.1.1.4'

loop_
_geom_angle_atom_site_label_1
_geom_angle_atom_site_label_2
_geom_angle_atom_site_label_3
_geom_angle
_geom_angle_site_symmetry_1
_geom_angle_site_symmetry_3
_geom_angle_publ_flag
O1 Cu1 O8 97.7(5) . . ?
O1 Cu1 N1 95.8(6) . . ?
O8 Cu1 N1 166.5(6) . . ?
O1 Cu1 O2 176.9(5) . . ?
O8 Cu1 O2 82.4(5) . . ?
N1 Cu1 O2 84.1(6) . . ?
O1 Cu1 Cu2 138.1(4) . . ?
O8 Cu1 Cu2 41.5(3) . . ?
N1 Cu1 Cu2 125.1(5) . . ?
O2 Cu1 Cu2 41.5(4) . . ?
O7 Cu2 N2 94.7(6) . . ?
O7 Cu2 O2 98.7(5) . . ?
N2 Cu2 O2 165.2(7) . . ?
O7 Cu2 O8 174.3(8) . . ?
N2 Cu2 O8 85.6(5) . . ?
O2 Cu2 O8 81.7(5) . . ?
O7 Cu2 Cu1 139.0(4) . . ?
N2 Cu2 Cu1 125.9(5) . . ?
O2 Cu2 Cu1 42.0(4) . . ?
O8 Cu2 Cu1 40.3(3) . . ?
C1 O1 Cu1 122.3(13) . . ?
C9 O2 Cu2 137.6(11) . . ?
C9 O2 Cu1 106.9(10) . . ?
Cu2 O2 Cu1 96.5(5) . . ?
C12 O6 C8 107.0(16) . . ?
C14 O7 Cu2 123.6(11) . . ?
C22 O8 Cu1 144.8(12) . . ?
C22 O8 Cu2 108.5(10) . . ?
Cu1 O8 Cu2 98.1(5) . . ?
C21 O12 C25 109.8(12) . . ?
C7 N1 C8 122.2(17) . . ?
C7 N1 Cu1 125.1(14) . . ?
C8 N1 Cu1 112.6(12) . . ?
C20 N2 C21 121.9(14) . . ?
C20 N2 Cu2 127.6(12) . . ?
C21 N2 Cu2 110.4(11) . . ?
C6 C1 O1 124(2) . . ?
C6 C1 C2 126(2) . . ?
O1 C1 C2 110(2) . . ?
C3 C2 C1 112(2) . . ?
C4 C3 C2 127(3) . . ?
C3 C4 C5 119(3) . . ?
C4 C5 C6 121(2) . . ?
C1 C6 C7 128(2) . . ?
C1 C6 C5 115(2) . . ?
C7 C6 C5 117.1(18) . . ?
N1 C7 C6 124.1(19) . . ?
O6 C8 N1 110.6(17) . . ?
O6 C8 C9 113.3(17) . . ?
N1 C8 C9 103.1(15) . . ?
O2 C9 C10 116.4(15) . . ?
O2 C9 C8 106.1(16) . . ?
C10 C9 C8 101.3(15) . . ?
O3 C10 C9 112.4(15) . . ?
O3 C10 C11 107.3(15) . . ?
C9 C10 C11 111.2(17) . . ?
O4 C11 C12 108.2(17) . . ?
O4 C11 C10 108.5(16) . . ?
C12 C11 C10 105.6(15) . . ?
O6 C12 C11 115.6(16) . . ?
O6 C12 C13 107.7(17) . . ?
C11 C12 C13 108.3(17) . . ?
O5 C13 C12 111.7(17) . . ?
C19 C14 O7 126.2(16) . . ?
C19 C14 C15 119.4(17) . . ?
O7 C14 C15 114.4(16) . . ?
C16 C15 C14 121(2) . . ?
C15 C16 C17 121(2) . . ?
C18 C17 C16 118(2) . . ?
C17 C18 C19 118.9(18) . . ?
C14 C19 C18 121.8(16) . . ?
C14 C19 C20 126.4(15) . . ?
C18 C19 C20 111.7(14) . . ?
N2 C20 C19 121.4(15) . . ?
O12 C21 N2 114.5(14) . . ?
O12 C21 C22 111.8(14) . . ?
N2 C21 C22 107.4(14) . . ?
O8 C22 C21 106.5(15) . . ?
O8 C22 C23 116.5(15) . . ?
C21 C22 C23 109.5(14) . . ?
O9 C23 C24 111.4(14) . . ?
O9 C23 C22 112.5(13) . . ?
C24 C23 C22 108.8(14) . . ?
O10 C24 C23 112.2(16) . . ?
O10 C24 C25 110.0(18) . . ?
C23 C24 C25 112.3(16) . . ?
O12 C25 C24 107.1(15) . . ?
O12 C25 C26 107.5(14) . . ?
C24 C25 C26 114.0(18) . . ?
O11 C26 C25 111.8(16) . . ?

loop_
_geom_bond_atom_site_label_1
_geom_bond_atom_site_label_2
_geom_bond_distance
_geom_bond_site_symmetry_2
_geom_bond_publ_flag
Cu1 O1 1.889(13) . ?
Cu1 O8 1.904(10) . ?
Cu1 N1 1.925(14) . ?
Cu1 O2 1.962(13) . ?
Cu1 Cu2 2.913(4) . ?
Cu2 O7 1.878(12) . ?
Cu2 N2 1.899(13) . ?
Cu2 O2 1.942(12) . ?
Cu2 O8 1.952(11) . ?
O1 C1 1.40(2) . ?
O2 C9 1.424(19) . ?
O3 C10 1.49(2) . ?
O4 C11 1.42(2) . ?
O5 C13 1.42(2) . ?
O6 C12 1.378(19) . ?
O6 C8 1.40(2) . ?
O7 C14 1.371(19) . ?
O8 C22 1.39(2) . ?
O9 C23 1.427(18) . ?
O10 C24 1.43(2) . ?
O11 C26 1.42(2) . ?
O12 C21 1.405(18) . ?
O12 C25 1.489(18) . ?
N1 C7 1.27(2) . ?
N1 C8 1.49(2) . ?
N2 C20 1.263(18) . ?
N2 C21 1.46(2) . ?
C1 C6 1.30(3) . ?
C1 C2 1.43(3) . ?
C2 C3 1.37(4) . ?
C3 C4 1.30(3) . ?
C4 C5 1.33(3) . ?
C5 C6 1.48(3) . ?
C6 C7 1.42(3) . ?
C8 C9 1.54(3) . ?
C9 C10 1.52(2) . ?
C10 C11 1.52(2) . ?
C11 C12 1.50(2) . ?
C12 C13 1.54(3) . ?
C14 C19 1.26(2) . ?
C14 C15 1.42(3) . ?
C15 C16 1.34(2) . ?
C16 C17 1.40(2) . ?
C17 C18 1.37(3) . ?
C18 C19 1.47(2) . ?
C19 C20 1.48(2) . ?
C21 C22 1.52(2) . ?
C22 C23 1.53(2) . ?
C23 C24 1.49(3) . ?
C24 C25 1.50(3) . ?
C25 C26 1.52(3) . ?

loop_
_geom_torsion_atom_site_label_1
_geom_torsion_atom_site_label_2
_geom_torsion_atom_site_label_3
_geom_torsion_atom_site_label_4
_geom_torsion
_geom_torsion_site_symmetry_1
_geom_torsion_site_symmetry_2
_geom_torsion_site_symmetry_3
_geom_torsion_site_symmetry_4
_geom_torsion_publ_flag
O1 Cu1 Cu2 O7 154.0(9) . . . . ?
O8 Cu1 Cu2 O7 171.3(12) . . . . ?
N1 Cu1 Cu2 O7 -11.5(12) . . . . ?
O2 Cu1 Cu2 O7 -21.4(9) . . . . ?
O1 Cu1 Cu2 N2 -16.2(10) . . . . ?
O8 Cu1 Cu2 N2 1.1(9) . . . . ?
N1 Cu1 Cu2 N2 178.2(12) . . . . ?
O2 Cu1 Cu2 N2 168.4(10) . . . . ?
O1 Cu1 Cu2 O2 175.3(8) . . . . ?
O8 Cu1 Cu2 O2 -167.3(10) . . . . ?
N1 Cu1 Cu2 O2 9.8(9) . . . . ?
O1 Cu1 Cu2 O8 -17.3(9) . . . . ?
N1 Cu1 Cu2 O8 177.1(11) . . . . ?
O2 Cu1 Cu2 O8 167.3(10) . . . . ?
O8 Cu1 O1 C1 -174.7(14) . . . . ?
N1 Cu1 O1 C1 5.0(14) . . . . ?
O2 Cu1 O1 C1 -82(10) . . . . ?
Cu2 Cu1 O1 C1 -163.1(11) . . . . ?
O7 Cu2 O2 C9 41.9(18) . . . . ?
N2 Cu2 O2 C9 -164(3) . . . . ?
O8 Cu2 O2 C9 -132.4(17) . . . . ?
Cu1 Cu2 O2 C9 -124.1(18) . . . . ?
O7 Cu2 O2 Cu1 166.0(6) . . . . ?
N2 Cu2 O2 Cu1 -40(3) . . . . ?
O8 Cu2 O2 Cu1 -8.3(7) . . . . ?
O1 Cu1 O2 C9 60(10) . . . . ?
O8 Cu1 O2 C9 152.7(11) . . . . ?
N1 Cu1 O2 C9 -27.6(12) . . . . ?
Cu2 Cu1 O2 C9 144.3(13) . . . . ?
O1 Cu1 O2 Cu2 -84(10) . . . . ?
O8 Cu1 O2 Cu2 8.4(7) . . . . ?
N1 Cu1 O2 Cu2 -171.9(7) . . . . ?
N2 Cu2 O7 C14 4.0(19) . . . . ?
O2 Cu2 O7 C14 177.7(16) . . . . ?
O8 Cu2 O7 C14 -89(5) . . . . ?
Cu1 Cu2 O7 C14 -168.0(13) . . . . ?
O1 Cu1 O8 C22 29(2) . . . . ?
N1 Cu1 O8 C22 -149(3) . . . . ?
O2 Cu1 O8 C22 -148(2) . . . . ?
Cu2 Cu1 O8 C22 -139(2) . . . . ?
O1 Cu1 O8 Cu2 168.4(6) . . . . ?
N1 Cu1 O8 Cu2 -10(4) . . . . ?
O2 Cu1 O8 Cu2 -8.4(7) . . . . ?
O7 Cu2 O8 C22 71(5) . . . . ?
N2 Cu2 O8 C22 -22.4(14) . . . . ?
O2 Cu2 O8 C22 165.2(12) . . . . ?
Cu1 Cu2 O8 C22 156.7(16) . . . . ?
O7 Cu2 O8 Cu1 -86(5) . . . . ?
N2 Cu2 O8 Cu1 -179.1(8) . . . . ?
O2 Cu2 O8 Cu1 8.5(7) . . . . ?
O1 Cu1 N1 C7 -1(2) . . . . ?
O8 Cu1 N1 C7 178(3) . . . . ?
O2 Cu1 N1 C7 176(2) . . . . ?
Cu2 Cu1 N1 C7 169.6(16) . . . . ?
O1 Cu1 N1 C8 179.6(15) . . . . ?
O8 Cu1 N1 C8 -2(5) . . . . ?
O2 Cu1 N1 C8 -3.5(16) . . . . ?
Cu2 Cu1 N1 C8 -10.1(19) . . . . ?
O7 Cu2 N2 C20 -4(2) . . . . ?
O2 Cu2 N2 C20 -159(2) . . . . ?
O8 Cu2 N2 C20 170(2) . . . . ?
Cu1 Cu2 N2 C20 169.4(19) . . . . ?
O7 Cu2 N2 C21 179.5(14) . . . . ?
O2 Cu2 N2 C21 25(4) . . . . ?
O8 Cu2 N2 C21 -6.2(15) . . . . ?
Cu1 Cu2 N2 C21 -6.9(18) . . . . ?
Cu1 O1 C1 C6 -11(3) . . . . ?
Cu1 O1 C1 C2 174.6(12) . . . . ?
C6 C1 C2 C3 4(3) . . . . ?
O1 C1 C2 C3 178.6(19) . . . . ?
C1 C2 C3 C4 -6(4) . . . . ?
C2 C3 C4 C5 7(4) . . . . ?
C3 C4 C5 C6 -6(3) . . . . ?
O1 C1 C6 C7 12(4) . . . . ?
C2 C1 C6 C7 -174(2) . . . . ?
O1 C1 C6 C5 -177.3(18) . . . . ?
C2 C1 C6 C5 -4(3) . . . . ?
C4 C5 C6 C1 4(3) . . . . ?
C4 C5 C6 C7 175.7(19) . . . . ?
C8 N1 C7 C6 -178.9(19) . . . . ?
Cu1 N1 C7 C6 1(3) . . . . ?
C1 C6 C7 N1 -7(4) . . . . ?
C5 C6 C7 N1 -177(2) . . . . ?
C12 O6 C8 N1 179.6(16) . . . . ?
C12 O6 C8 C9 -65(2) . . . . ?
C7 N1 C8 O6 -27(3) . . . . ?
Cu1 N1 C8 O6 152.3(13) . . . . ?
C7 N1 C8 C9 -149(2) . . . . ?
Cu1 N1 C8 C9 31(2) . . . . ?
Cu2 O2 C9 C10 -76(2) . . . . ?
Cu1 O2 C9 C10 163.6(14) . . . . ?
Cu2 O2 C9 C8 172.5(13) . . . . ?
Cu1 O2 C9 C8 51.8(15) . . . . ?
O6 C8 C9 O2 -172.8(16) . . . . ?
N1 C8 C9 O2 -53.2(19) . . . . ?
O6 C8 C9 C10 65(2) . . . . ?
N1 C8 C9 C10 -175.2(17) . . . . ?
O2 C9 C10 O3 64(2) . . . . ?
C8 C9 C10 O3 179.0(16) . . . . ?
O2 C9 C10 C11 -175.1(15) . . . . ?
C8 C9 C10 C11 -61(2) . . . . ?
O3 C10 C11 O4 65(2) . . . . ?
C9 C10 C11 O4 -58(2) . . . . ?
O3 C10 C11 C12 -178.8(17) . . . . ?
C9 C10 C11 C12 58(2) . . . . ?
C8 O6 C12 C11 60(2) . . . . ?
C8 O6 C12 C13 -178.4(18) . . . . ?
O4 C11 C12 O6 59(2) . . . . ?
C10 C11 C12 O6 -57(2) . . . . ?
O4 C11 C12 C13 -62(2) . . . . ?
C10 C11 C12 C13 -178.0(18) . . . . ?
O6 C12 C13 O5 59(2) . . . . ?
C11 C12 C13 O5 -175.3(17) . . . . ?
Cu2 O7 C14 C19 -2(3) . . . . ?
Cu2 O7 C14 C15 176.0(14) . . . . ?
C19 C14 C15 C16 -4(3) . . . . ?
O7 C14 C15 C16 177.6(18) . . . . ?
C14 C15 C16 C17 3(3) . . . . ?
C15 C16 C17 C18 -1(3) . . . . ?
C16 C17 C18 C19 1(3) . . . . ?
O7 C14 C19 C18 -178(2) . . . . ?
C15 C14 C19 C18 4(3) . . . . ?
O7 C14 C19 C20 -2(4) . . . . ?
C15 C14 C19 C20 -180(2) . . . . ?
C17 C18 C19 C14 -3(3) . . . . ?
C17 C18 C19 C20 -179.5(18) . . . . ?
C21 N2 C20 C19 177.9(18) . . . . ?
Cu2 N2 C20 C19 2(4) . . . . ?
C14 C19 C20 N2 2(4) . . . . ?
C18 C19 C20 N2 178(2) . . . . ?
C25 O12 C21 N2 174.2(16) . . . . ?
C25 O12 C21 C22 -63.3(18) . . . . ?
C20 N2 C21 O12 -21(3) . . . . ?
Cu2 N2 C21 O12 155.9(12) . . . . ?
C20 N2 C21 C22 -146(2) . . . . ?
Cu2 N2 C21 C22 31.1(18) . . . . ?
Cu1 O8 C22 C21 -178.9(16) . . . . ?
Cu2 O8 C22 C21 43.9(15) . . . . ?
Cu1 O8 C22 C23 -56(3) . . . . ?
Cu2 O8 C22 C23 166.4(11) . . . . ?
O12 C21 C22 O8 -175.8(14) . . . . ?
N2 C21 C22 O8 -49.4(18) . . . . ?
O12 C21 C22 C23 57.4(18) . . . . ?
N2 C21 C22 C23 -176.2(14) . . . . ?
O8 C22 C23 O9 63.4(18) . . . . ?
C21 C22 C23 O9 -175.7(13) . . . . ?
O8 C22 C23 C24 -172.7(15) . . . . ?
C21 C22 C23 C24 -51.8(18) . . . . ?
O9 C23 C24 O10 56(2) . . . . ?
C22 C23 C24 O10 -68.2(19) . . . . ?
O9 C23 C24 C25 -179.1(16) . . . . ?
C22 C23 C24 C25 56(2) . . . . ?
C21 O12 C25 C24 63.3(19) . . . . ?
C21 O12 C25 C26 -173.8(16) . . . . ?
O10 C24 C25 O12 65(2) . . . . ?
C23 C24 C25 O12 -61(2) . . . . ?
O10 C24 C25 C26 -54(2) . . . . ?
C23 C24 C25 C26 -179.6(16) . . . . ?
O12 C25 C26 O11 90(2) . . . . ?
C24 C25 C26 O11 -151.8(18) . . . . ?
